data_1532374
loop_
_publ_author_name
'Wurth, A.'
'Keimes, V.'
'Johrendt, D.'
'Mewis, A.'

_publ_section_title
;
 Neue ternaere Phosphide und Arsenide mit einem
 Metall:Nichtmetall-Verhaeltnis im Bereich von 2:1
;
_journal_name_full 'Zeitschrift fuer Anorganische und Allgemeine Chemie'
_journal_page_first 2183
_journal_page_last 2190
_journal_volume 627
_journal_year 2001
_chemical_formula_sum 'Ni12 P7 Sc2'
_chemical_name_systematic 'Sc2 Ni12 P7'
_space_group_IT_number 174
_symmetry_space_group_name_Hall 'P -6'
_symmetry_space_group_name_H-M 'P -6'
_cell_angle_alpha 90
_cell_angle_beta 90
_cell_angle_gamma 120
_cell_formula_units_Z 1
_cell_length_a 9.013
_cell_length_b 9.013
_cell_length_c 3.59
_cell_volume 252.560
_citation_journal_id_ASTM ZAACAB
_cod_data_source_file Wurth_ZAACAB_2001_30.cif
_cod_data_source_block Ni12P7Sc2
_cod_original_cell_volume 252.5595
_cod_database_code 1532374

loop_
_symmetry_equiv_pos_as_xyz
x,y,z
-x+y,-x,-z
-y,x-y,z
x,y,-z
-x+y,-x,z
-y,x-y,-z

loop_
_atom_site_label
_atom_site_type_symbol
_atom_site_fract_x
_atom_site_fract_y
_atom_site_fract_z
_atom_site_occupancy
_atom_site_U_iso_or_equiv
P2 P 0.1204 0.4121 0.5 1 0.0
Sc1 Sc 0.3333 0.6667 0 1 0.0
Ni2 Ni 0.1567 0.2783 0 1 0.0
P1 P 0.4142 0.2939 0 1 0.0
Ni4 Ni 0.2201 0.0951 0.5 1 0.0
Ni3 Ni 0.3843 0.4348 0.5 1 0.0
P3 P 0 0 0 1 0.0
Sc2 Sc 0.6667 0.3333 0.5 1 0.0
Ni1 Ni 0.4359 0.0618 0 1 0.0
